data_4330948
loop_
_publ_author_name
'Margarita A. Gonzalez'
'Samantha J. Carrington'
'Nicole L. Fry'
'Jose L. Martinez'
'Pradip K. Mascharak'

_publ_contact_author_address
;
Department of Chemistry and Biochemistry,
University of California, Santa Cruz,
1156 High Street,
Santa Cruz, CA 95064
USA
;
_publ_contact_author_email pradip@ucsc.edu
_publ_contact_author_fax '+1 831 459 2935'
_publ_contact_author_name 'Pradip Mascharak'
_publ_contact_author_phone '+1 831 459 4251'
_publ_section_title
;
 Syntheses, Structures, and Properties of New Manganese Carbonyls as
 Photoactive CO-Releasing Molecules: Design Strategies That Lead to CO
 Photolability in the Visible Region
;
_journal_name_full 'Inorganic Chemistry'
_journal_page_first 11930
_journal_page_last 11940
_journal_paper_doi 10.1021/ic3018216
_journal_volume 51
_journal_year 2012
_chemical_formula_moiety 'C18 H12 Mn N3 O3 S Cl O4'
_chemical_formula_sum 'C18 H12 Cl Mn N3 O7 S'
_chemical_formula_weight 504.77
_chemical_name_systematic
; 
 ? 
;
_space_group_IT_number 2
_symmetry_cell_setting triclinic
_symmetry_space_group_name_Hall '-P 1'
_symmetry_space_group_name_H-M 'P -1'
_atom_sites_solution_hydrogens geom
_atom_sites_solution_primary direct
_atom_sites_solution_secondary difmap
_audit_creation_method SHELXL-97
_cell_angle_alpha 70.3630(10)
_cell_angle_beta 77.1640(10)
_cell_angle_gamma 88.6080(10)
_cell_formula_units_Z 2
_cell_length_a 8.8047(6)
_cell_length_b 11.2528(8)
_cell_length_c 12.1033(8)
_cell_measurement_reflns_used 3900
_cell_measurement_temperature 296(2)
_cell_measurement_theta_max 52.050
_cell_measurement_theta_min 4.752
_cell_volume 1099.54(13)
_computing_cell_refinement 'Bruker SAINT v7.34'
_computing_data_collection 'Bruker APEX-II v2.1-4'
_computing_data_reduction 'Bruker SAINT v7.34'
_computing_structure_refinement 'SHELXL-97 (Sheldrick, 1997)'
_computing_structure_solution 'SHELXS-97 (Sheldrick, 1990)'
_diffrn_ambient_temperature 296(2)
_diffrn_detector_area_resol_mean 83.33
_diffrn_measured_fraction_theta_full 0.992
_diffrn_measured_fraction_theta_max 0.992
_diffrn_measurement_device_type 'Bruker APEX-II'
_diffrn_measurement_method \w/2\q-scans
_diffrn_radiation_monochromator graphite
_diffrn_radiation_source 'fine-focus sealed tube'
_diffrn_radiation_type MoK\a
_diffrn_radiation_wavelength 0.71073
_diffrn_reflns_av_R_equivalents 0.0192
_diffrn_reflns_av_sigmaI/netI 0.0244
_diffrn_reflns_limit_h_max 10
_diffrn_reflns_limit_h_min -10
_diffrn_reflns_limit_k_max 13
_diffrn_reflns_limit_k_min -13
_diffrn_reflns_limit_l_max 14
_diffrn_reflns_limit_l_min -14
_diffrn_reflns_number 10679
_diffrn_reflns_theta_full 26.02
_diffrn_reflns_theta_max 26.02
_diffrn_reflns_theta_min 1.83
_exptl_absorpt_coefficient_mu 0.861
_exptl_absorpt_correction_T_max 0.7459
_exptl_absorpt_correction_T_min 0.6995
_exptl_absorpt_correction_type empirical
_exptl_absorpt_process_details SADABS
_exptl_crystal_colour orange
_exptl_crystal_density_diffrn 1.525
_exptl_crystal_description blade
_exptl_crystal_F_000 510
_exptl_crystal_size_max 0.205
_exptl_crystal_size_mid 0.180
_exptl_crystal_size_min 0.140
_refine_diff_density_max 0.534
_refine_diff_density_min -0.603
_refine_diff_density_rms 0.057
_refine_ls_extinction_method none
_refine_ls_goodness_of_fit_ref 1.059
_refine_ls_hydrogen_treatment constr
_refine_ls_matrix_type full
_refine_ls_number_parameters 280
_refine_ls_number_reflns 4290
_refine_ls_number_restraints 0
_refine_ls_restrained_S_all 1.059
_refine_ls_R_factor_all 0.0545
_refine_ls_R_factor_gt 0.0430
_refine_ls_shift/su_max 0.000
_refine_ls_shift/su_mean 0.000
_refine_ls_structure_factor_coef Fsqd
_refine_ls_weighting_details 'calc w=1/[\s^2^(Fo^2^)+(0.0673P)^2^+0.5090P] where P=(Fo^2^+2Fc^2^)/3'
_refine_ls_weighting_scheme calc
_refine_ls_wR_factor_gt 0.1193
_refine_ls_wR_factor_ref 0.1288
_reflns_number_gt 3473
_reflns_number_total 4290
_reflns_threshold_expression >2sigma(I)
_cod_data_source_file ic3018216_si_003_5.cif
_cod_data_source_block xsc1203
_cod_database_code 4330948

loop_
_symmetry_equiv_pos_as_xyz
'x, y, z'
'-x, -y, -z'

loop_
_atom_site_label
_atom_site_type_symbol
_atom_site_fract_x
_atom_site_fract_y
_atom_site_fract_z
_atom_site_U_iso_or_equiv
_atom_site_adp_type
_atom_site_occupancy
_atom_site_symmetry_multiplicity
_atom_site_calc_flag
_atom_site_refinement_flags
Mn1 Mn 0.15427(5) 0.85371(4) 0.23101(4) 0.04504(15) Uani 1 1 d .
S1 S 0.15910(9) 0.64373(10) 0.03666(7) 0.0661(3) Uani 1 1 d .
O3 O -0.1402(3) 0.7500(3) 0.2147(2) 0.0748(7) Uani 1 1 d .
O2 O -0.0131(4) 1.0740(3) 0.2647(3) 0.1059(10) Uani 1 1 d .
O1 O 0.2229(4) 0.9929(3) -0.0306(2) 0.1021(10) Uani 1 1 d .
N1 N 0.1101(2) 0.7397(2) 0.40866(19) 0.0456(5) Uani 1 1 d .
N2 N 0.2899(2) 0.7031(2) 0.22191(18) 0.0396(5) Uani 1 1 d .
N3 N 0.3484(3) 0.9229(2) 0.2561(2) 0.0534(6) Uani 1 1 d .
C10 C -0.0126(4) 0.6691(4) 0.6174(3) 0.0724(10) Uani 1 1 d .
H10A H -0.0853 0.6825 0.6801 0.087 Uiso 1 1 calc R
C9 C 0.0718(4) 0.5646(3) 0.6395(3) 0.0649(9) Uani 1 1 d .
H9A H 0.0591 0.5066 0.7171 0.078 Uiso 1 1 calc R
C11 C 0.0090(4) 0.7552(3) 0.5027(3) 0.0616(8) Uani 1 1 d .
H11A H -0.0488 0.8269 0.4899 0.074 Uiso 1 1 calc R
C7 C 0.1917(3) 0.6345(3) 0.4313(2) 0.0426(6) Uani 1 1 d .
C8 C 0.1771(4) 0.5464(3) 0.5442(3) 0.0555(7) Uani 1 1 d .
H8A H 0.2369 0.4758 0.5563 0.067 Uiso 1 1 calc R
C6 C 0.2951(3) 0.6223(3) 0.3242(2) 0.0444(6) Uani 1 1 d .
H6A H 0.3632 0.5571 0.3302 0.053 Uiso 1 1 calc R
C17 C 0.4041(3) 0.6970(3) 0.1185(2) 0.0434(6) Uani 1 1 d .
C16 C 0.5594(3) 0.7160(3) 0.1150(3) 0.0569(7) Uani 1 1 d .
H16A H 0.5881 0.7291 0.1797 0.068 Uiso 1 1 calc R
C15 C 0.6727(4) 0.7156(4) 0.0157(3) 0.0701(9) Uani 1 1 d .
H15A H 0.7774 0.7299 0.0125 0.084 Uiso 1 1 calc R
C14 C 0.6288(4) 0.6937(4) -0.0783(3) 0.0713(10) Uani 1 1 d .
H14A H 0.7047 0.6939 -0.1455 0.086 Uiso 1 1 calc R
C13 C 0.4752(4) 0.6718(3) -0.0744(3) 0.0606(8) Uani 1 1 d .
H13A H 0.4485 0.6551 -0.1381 0.073 Uiso 1 1 calc R
C12 C 0.3587(3) 0.6741(3) 0.0231(2) 0.0482(6) Uani 1 1 d .
C3 C -0.0239(4) 0.7889(3) 0.2189(3) 0.0530(7) Uani 1 1 d .
C2 C 0.0508(4) 0.9869(3) 0.2538(3) 0.0662(9) Uani 1 1 d .
C4 C 0.4544(4) 0.9611(3) 0.2737(3) 0.0561(7) Uani 1 1 d .
C5 C 0.5941(4) 1.0081(4) 0.2963(4) 0.0774(10) Uani 1 1 d .
C1 C 0.2005(4) 0.9393(3) 0.0706(3) 0.0628(8) Uani 1 1 d .
C18 C 0.1524(4) 0.6287(4) -0.1044(3) 0.0710(9) Uani 1 1 d .
H18A H 0.0463 0.6117 -0.1051 0.107 Uiso 1 1 calc R
H18B H 0.2143 0.5605 -0.1156 0.107 Uiso 1 1 calc R
H18C H 0.1928 0.7059 -0.1683 0.107 Uiso 1 1 calc R
Cl1 Cl 0.48157(12) 0.28082(10) 0.43290(8) 0.0784(3) Uani 1 1 d .
O4A O 0.6120(3) 0.2073(3) 0.4418(3) 0.0888(8) Uani 1 1 d .
O3A O 0.5284(5) 0.3958(3) 0.3339(3) 0.1347(15) Uani 1 1 d .
O2A O 0.4316(5) 0.3090(4) 0.5395(3) 0.1352(15) Uani 1 1 d .
O1A O 0.3671(4) 0.2159(5) 0.4107(4) 0.1584(18) Uani 1 1 d .

loop_
_atom_site_aniso_label
_atom_site_aniso_U_11
_atom_site_aniso_U_22
_atom_site_aniso_U_33
_atom_site_aniso_U_23
_atom_site_aniso_U_13
_atom_site_aniso_U_12
Mn1 0.0451(3) 0.0479(3) 0.0432(3) -0.01553(19) -0.01267(18) 0.00828(18)
S1 0.0523(4) 0.1018(7) 0.0542(5) -0.0413(5) -0.0075(3) -0.0097(4)
O3 0.0493(13) 0.0983(19) 0.0820(17) -0.0305(14) -0.0254(12) 0.0016(12)
O2 0.104(2) 0.0804(19) 0.150(3) -0.059(2) -0.035(2) 0.0427(17)
O1 0.155(3) 0.0799(19) 0.0519(16) 0.0008(14) -0.0201(16) 0.0084(18)
N1 0.0421(12) 0.0567(14) 0.0400(12) -0.0200(11) -0.0077(9) 0.0042(10)
N2 0.0359(11) 0.0466(12) 0.0378(11) -0.0165(10) -0.0081(9) 0.0032(9)
N3 0.0561(15) 0.0523(14) 0.0533(14) -0.0204(12) -0.0115(12) 0.0020(11)
C10 0.073(2) 0.097(3) 0.0464(18) -0.0351(19) 0.0050(16) 0.001(2)
C9 0.081(2) 0.071(2) 0.0371(15) -0.0153(15) -0.0054(15) -0.0102(18)
C11 0.0562(18) 0.075(2) 0.0527(18) -0.0283(16) -0.0023(14) 0.0129(15)
C7 0.0428(14) 0.0496(15) 0.0384(14) -0.0175(12) -0.0108(11) 0.0002(11)
C8 0.0681(19) 0.0563(18) 0.0415(15) -0.0128(13) -0.0166(14) -0.0013(14)
C6 0.0462(14) 0.0470(15) 0.0430(15) -0.0177(12) -0.0129(11) 0.0085(11)
C17 0.0412(14) 0.0482(15) 0.0393(14) -0.0158(12) -0.0055(11) 0.0046(11)
C16 0.0433(15) 0.077(2) 0.0564(18) -0.0298(16) -0.0115(13) 0.0047(14)
C15 0.0426(16) 0.096(3) 0.074(2) -0.039(2) -0.0013(15) 0.0020(16)
C14 0.0562(19) 0.094(3) 0.058(2) -0.0333(19) 0.0089(15) 0.0054(18)
C13 0.065(2) 0.075(2) 0.0415(16) -0.0265(15) -0.0016(14) 0.0015(16)
C12 0.0507(15) 0.0525(16) 0.0403(14) -0.0172(12) -0.0055(12) 0.0001(12)
C3 0.0510(17) 0.0599(18) 0.0494(16) -0.0178(14) -0.0168(13) 0.0149(14)
C2 0.063(2) 0.065(2) 0.075(2) -0.0242(18) -0.0226(17) 0.0152(16)
C4 0.0610(19) 0.0533(18) 0.0535(17) -0.0193(14) -0.0099(14) 0.0007(14)
C5 0.069(2) 0.089(3) 0.083(3) -0.038(2) -0.0195(19) -0.0167(19)
C1 0.076(2) 0.0521(18) 0.0559(19) -0.0120(15) -0.0178(16) 0.0089(15)
C18 0.075(2) 0.092(3) 0.0548(19) -0.0321(18) -0.0209(16) -0.0081(19)
Cl1 0.0878(7) 0.0804(6) 0.0681(6) -0.0288(5) -0.0172(5) 0.0303(5)
O4A 0.0887(19) 0.0798(18) 0.113(2) -0.0456(17) -0.0350(16) 0.0251(15)
O3A 0.199(4) 0.098(2) 0.079(2) -0.0119(18) -0.012(2) 0.064(2)
O2A 0.186(4) 0.131(3) 0.079(2) -0.049(2) 0.004(2) 0.057(3)
O1A 0.071(2) 0.250(5) 0.176(4) -0.092(4) -0.042(2) 0.030(3)

loop_
_atom_type_symbol
_atom_type_description
_atom_type_scat_dispersion_real
_atom_type_scat_dispersion_imag
_atom_type_scat_source
C C 0.0033 0.0016 'International Tables Vol C Tables 4.2.6.8 and 6.1.1.4'
H H 0.0000 0.0000 'International Tables Vol C Tables 4.2.6.8 and 6.1.1.4'
Cl Cl 0.1484 0.1585 'International Tables Vol C Tables 4.2.6.8 and 6.1.1.4'
Mn Mn 0.3368 0.7283 'International Tables Vol C Tables 4.2.6.8 and 6.1.1.4'
N N 0.0061 0.0033 'International Tables Vol C Tables 4.2.6.8 and 6.1.1.4'
O O 0.0106 0.0060 'International Tables Vol C Tables 4.2.6.8 and 6.1.1.4'
S S 0.1246 0.1234 'International Tables Vol C Tables 4.2.6.8 and 6.1.1.4'

loop_
_geom_angle_atom_site_label_1
_geom_angle_atom_site_label_2
_geom_angle_atom_site_label_3
_geom_angle
C3 Mn1 C2 89.17(15)
C3 Mn1 C1 90.14(15)
C2 Mn1 C1 88.96(16)
C3 Mn1 N3 176.31(11)
C2 Mn1 N3 89.88(13)
C1 Mn1 N3 93.41(13)
C3 Mn1 N1 88.66(11)
C2 Mn1 N1 97.05(13)
C1 Mn1 N1 173.86(12)
N3 Mn1 N1 87.92(9)
C3 Mn1 N2 97.23(11)
C2 Mn1 N2 172.02(13)
C1 Mn1 N2 95.77(12)
N3 Mn1 N2 83.44(9)
N1 Mn1 N2 78.41(8)
C12 S1 C18 103.63(15)
C11 N1 C7 116.8(2)
C11 N1 Mn1 128.4(2)
C7 N1 Mn1 114.78(17)
C6 N2 C17 117.4(2)
C6 N2 Mn1 114.31(17)
C17 N2 Mn1 126.42(17)
C4 N3 Mn1 177.8(3)
C9 C10 C11 120.2(3)
C9 C10 H10A 119.9
C11 C10 H10A 119.9
C10 C9 C8 118.5(3)
C10 C9 H9A 120.8
C8 C9 H9A 120.8
N1 C11 C10 122.5(3)
N1 C11 H11A 118.8
C10 C11 H11A 118.8
N1 C7 C8 123.3(3)
N1 C7 C6 113.6(2)
C8 C7 C6 123.1(3)
C7 C8 C9 118.7(3)
C7 C8 H8A 120.7
C9 C8 H8A 120.7
N2 C6 C7 118.4(2)
N2 C6 H6A 120.8
C7 C6 H6A 120.8
C16 C17 C12 120.7(2)
C16 C17 N2 118.2(2)
C12 C17 N2 121.1(2)
C17 C16 C15 120.2(3)
C17 C16 H16A 119.9
C15 C16 H16A 119.9
C14 C15 C16 119.3(3)
C14 C15 H15A 120.4
C16 C15 H15A 120.4
C13 C14 C15 121.0(3)
C13 C14 H14A 119.5
C15 C14 H14A 119.5
C14 C13 C12 121.0(3)
C14 C13 H13A 119.5
C12 C13 H13A 119.5
C13 C12 C17 117.8(3)
C13 C12 S1 123.9(2)
C17 C12 S1 118.2(2)
O3 C3 Mn1 177.2(3)
O2 C2 Mn1 177.9(4)
N3 C4 C5 178.6(4)
O1 C1 Mn1 177.0(3)
S1 C18 H18A 109.5
S1 C18 H18B 109.5
H18A C18 H18B 109.5
S1 C18 H18C 109.5
H18A C18 H18C 109.5
H18B C18 H18C 109.5
O1A Cl1 O4A 108.9(2)
O1A Cl1 O2A 112.5(3)
O4A Cl1 O2A 108.9(2)
O1A Cl1 O3A 109.4(3)
O4A Cl1 O3A 107.9(2)
O2A Cl1 O3A 109.1(2)

loop_
_geom_bond_atom_site_label_1
_geom_bond_atom_site_label_2
_geom_bond_distance
Mn1 C3 1.801(3)
Mn1 C2 1.803(3)
Mn1 C1 1.810(3)
Mn1 N3 2.019(3)
Mn1 N1 2.054(2)
Mn1 N2 2.069(2)
S1 C12 1.760(3)
S1 C18 1.785(3)
O3 C3 1.141(4)
O2 C2 1.150(4)
O1 C1 1.142(4)
N1 C11 1.339(3)
N1 C7 1.350(3)
N2 C6 1.277(3)
N2 C17 1.441(3)
N3 C4 1.128(4)
C10 C9 1.357(5)
C10 C11 1.375(5)
C10 H10A 0.9300
C9 C8 1.381(4)
C9 H9A 0.9300
C11 H11A 0.9300
C7 C8 1.373(4)
C7 C6 1.454(4)
C8 H8A 0.9300
C6 H6A 0.9300
C17 C16 1.378(4)
C17 C12 1.404(4)
C16 C15 1.382(4)
C16 H16A 0.9300
C15 C14 1.376(5)
C15 H15A 0.9300
C14 C13 1.368(5)
C14 H14A 0.9300
C13 C12 1.388(4)
C13 H13A 0.9300
C4 C5 1.464(5)
C18 H18A 0.9600
C18 H18B 0.9600
C18 H18C 0.9600
Cl1 O1A 1.382(4)
Cl1 O4A 1.402(3)
Cl1 O2A 1.405(3)
Cl1 O3A 1.430(4)

loop_
_geom_torsion_atom_site_label_1
_geom_torsion_atom_site_label_2
_geom_torsion_atom_site_label_3
_geom_torsion_atom_site_label_4
_geom_torsion
C3 Mn1 N1 C11 -77.1(3)
C2 Mn1 N1 C11 11.9(3)
C1 Mn1 N1 C11 -155.9(11)
N3 Mn1 N1 C11 101.5(3)
N2 Mn1 N1 C11 -174.7(3)
C3 Mn1 N1 C7 101.0(2)
C2 Mn1 N1 C7 -170.0(2)
C1 Mn1 N1 C7 22.2(12)
N3 Mn1 N1 C7 -80.34(19)
N2 Mn1 N1 C7 3.38(18)
C3 Mn1 N2 C6 -93.5(2)
C2 Mn1 N2 C6 49.5(10)
C1 Mn1 N2 C6 175.6(2)
N3 Mn1 N2 C6 82.81(19)
N1 Mn1 N2 C6 -6.40(18)
C3 Mn1 N2 C17 102.6(2)
C2 Mn1 N2 C17 -114.3(9)
C1 Mn1 N2 C17 11.8(2)
N3 Mn1 N2 C17 -81.0(2)
N1 Mn1 N2 C17 -170.2(2)
C3 Mn1 N3 C4 -12(8)
C2 Mn1 N3 C4 63(7)
C1 Mn1 N3 C4 152(7)
N1 Mn1 N3 C4 -34(7)
N2 Mn1 N3 C4 -113(7)
C11 C10 C9 C8 -1.0(5)
C7 N1 C11 C10 -0.1(5)
Mn1 N1 C11 C10 178.0(3)
C9 C10 C11 N1 1.1(6)
C11 N1 C7 C8 -1.1(4)
Mn1 N1 C7 C8 -179.5(2)
C11 N1 C7 C6 178.1(3)
Mn1 N1 C7 C6 -0.3(3)
N1 C7 C8 C9 1.2(4)
C6 C7 C8 C9 -177.9(3)
C10 C9 C8 C7 -0.1(5)
C17 N2 C6 C7 173.8(2)
Mn1 N2 C6 C7 8.4(3)
N1 C7 C6 N2 -5.5(4)
C8 C7 C6 N2 173.7(3)
C6 N2 C17 C16 -62.0(3)
Mn1 N2 C17 C16 101.4(3)
C6 N2 C17 C12 118.8(3)
Mn1 N2 C17 C12 -77.8(3)
C12 C17 C16 C15 1.5(5)
N2 C17 C16 C15 -177.6(3)
C17 C16 C15 C14 -1.2(6)
C16 C15 C14 C13 -0.4(6)
C15 C14 C13 C12 1.7(6)
C14 C13 C12 C17 -1.3(5)
C14 C13 C12 S1 -178.6(3)
C16 C17 C12 C13 -0.3(4)
N2 C17 C12 C13 178.9(3)
C16 C17 C12 S1 177.2(2)
N2 C17 C12 S1 -3.7(4)
C18 S1 C12 C13 -5.7(3)
C18 S1 C12 C17 177.0(2)
C2 Mn1 C3 O3 -34(6)
C1 Mn1 C3 O3 -123(6)
N3 Mn1 C3 O3 41(7)
N1 Mn1 C3 O3 63(6)
N2 Mn1 C3 O3 141(6)
C3 Mn1 C2 O2 -101(9)
C1 Mn1 C2 O2 -11(9)
N3 Mn1 C2 O2 83(9)
N1 Mn1 C2 O2 171(9)
N2 Mn1 C2 O2 116(9)
Mn1 N3 C4 C5 115(14)
C3 Mn1 C1 O1 22(6)
C2 Mn1 C1 O1 -67(6)
N3 Mn1 C1 O1 -157(6)
N1 Mn1 C1 O1 101(6)
N2 Mn1 C1 O1 119(6)
